data_7130295
loop_
_publ_author_name
'Pedrazzani, Riccardo'
'Pinosa, Emanuele'
'Bertuzzi, Giulio'
'MONARI, MAGDA'
'Lauzon, Samuel'
'Ollevier, Thierry'
'Bandini, Marco'

_publ_section_title
;
 Convenient synthesis of tricyclic N(1)-C(2)-fused oxazino-indolones via
 [Au(I)] catalyzed hydrocarboxylation of allenes
;
_journal_name_full 'Chemical Communications'
_journal_paper_doi 10.1039/D2CC02303B
_journal_year 2022
_chemical_formula_sum 'C28 H40 Au Cl N2 O2'
_chemical_formula_weight 669.03
_space_group_crystal_system triclinic
_space_group_IT_number 2
_space_group_name_Hall '-P 1'
_space_group_name_H-M_alt 'P -1'
_atom_sites_solution_hydrogens geom
_audit_creation_method SHELXL-2018/3
_audit_update_record
;
2022-04-19 deposited with the CCDC.	2022-06-28 downloaded from the CCDC.
;
_cell_angle_alpha 98.233(2)
_cell_angle_beta 94.272(2)
_cell_angle_gamma 106.185(2)
_cell_formula_units_Z 2
_cell_length_a 8.9407(5)
_cell_length_b 9.6395(6)
_cell_length_c 17.2392(10)
_cell_measurement_reflns_used 9903
_cell_measurement_temperature 100(2)
_cell_measurement_theta_max 30.59
_cell_measurement_theta_min 2.35
_cell_volume 1401.88(14)
_computing_cell_refinement 'Bruker SAINT'
_computing_data_collection 'Bruker APEX2'
_computing_data_reduction 'Bruker SAINT'
_computing_molecular_graphics 'Bruker SHELXTL'
_computing_publication_material 'Bruker SHELXTL'
_computing_structure_refinement 'SHELXL-2018/3 (Sheldrick, 2018)'
_computing_structure_solution 'SHELXT 2014/5 (Sheldrick, 2014)'
_diffrn_ambient_temperature 100(2)
_diffrn_measured_fraction_theta_full 0.998
_diffrn_measured_fraction_theta_max 0.998
_diffrn_measurement_device_type 'Bruker APEX-II CCD'
_diffrn_measurement_method '\f and \w scans'
_diffrn_radiation_type MoK\a
_diffrn_radiation_wavelength 0.71073
_diffrn_reflns_av_R_equivalents 0.0290
_diffrn_reflns_av_unetI/netI 0.0283
_diffrn_reflns_Laue_measured_fraction_full 0.998
_diffrn_reflns_Laue_measured_fraction_max 0.998
_diffrn_reflns_limit_h_max 10
_diffrn_reflns_limit_h_min -10
_diffrn_reflns_limit_k_max 11
_diffrn_reflns_limit_k_min -11
_diffrn_reflns_limit_l_max 20
_diffrn_reflns_limit_l_min -20
_diffrn_reflns_number 16780
_diffrn_reflns_point_group_measured_fraction_full 0.998
_diffrn_reflns_point_group_measured_fraction_max 0.998
_diffrn_reflns_theta_full 25.242
_diffrn_reflns_theta_max 25.500
_diffrn_reflns_theta_min 2.348
_exptl_absorpt_coefficient_mu 5.368
_exptl_absorpt_correction_T_max 0.7410
_exptl_absorpt_correction_T_min 0.3461
_exptl_absorpt_correction_type multi-scan
_exptl_absorpt_process_details SADABS
_exptl_crystal_colour colourless
_exptl_crystal_density_diffrn 1.585
_exptl_crystal_description plate
_exptl_crystal_F_000 668
_exptl_crystal_size_max 0.14
_exptl_crystal_size_mid 0.13
_exptl_crystal_size_min 0.04
_refine_diff_density_max 1.146
_refine_diff_density_min -1.421
_refine_diff_density_rms 0.094
_refine_ls_extinction_method none
_refine_ls_goodness_of_fit_ref 1.180
_refine_ls_hydrogen_treatment constr
_refine_ls_matrix_type full
_refine_ls_number_parameters 361
_refine_ls_number_reflns 5216
_refine_ls_number_restraints 0
_refine_ls_restrained_S_all 1.180
_refine_ls_R_factor_all 0.0226
_refine_ls_R_factor_gt 0.0217
_refine_ls_shift/su_max 0.004
_refine_ls_shift/su_mean 0.000
_refine_ls_structure_factor_coef Fsqd
_refine_ls_weighting_details 'w=1/[\s^2^(Fo^2^)+(0.0089P)^2^+2.2605P] where P=(Fo^2^+2Fc^2^)/3'
_refine_ls_weighting_scheme calc
_refine_ls_wR_factor_gt 0.0492
_refine_ls_wR_factor_ref 0.0495
_reflns_Friedel_coverage 0.000
_reflns_number_gt 5086
_reflns_number_total 5216
_reflns_threshold_expression 'I > 2\s(I)'
_cod_data_source_file d2cc02303b2.cif
_cod_data_source_block shelx_CCDC2
_cod_database_code 7130295
_shelx_shelxl_version_number 2018/3
_shelx_space_group_comment
;
The symmetry employed for this shelxl refinement is uniquely defined
by the following loop, which should always be used as a source of
symmetry information in preference to the above space-group names.
They are only intended as comments.
;

loop_
_space_group_symop_operation_xyz
'x, y, z'
'-x, -y, -z'

loop_
_atom_site_label
_atom_site_type_symbol
_atom_site_fract_x
_atom_site_fract_y
_atom_site_fract_z
_atom_site_U_iso_or_equiv
_atom_site_adp_type
_atom_site_occupancy
_atom_site_site_symmetry_order
_atom_site_calc_flag
_atom_site_refinement_flags_posn
_atom_site_refinement_flags_adp
_atom_site_refinement_flags_occupancy
_atom_site_disorder_assembly
_atom_site_disorder_group
Au Au 0.55354(2) 0.54625(2) 0.23049(2) 0.01654(5) Uani 1 1 d . . . . .
Cl Cl 0.47208(10) 0.75106(9) 0.23663(5) 0.02431(17) Uani 1 1 d . . . . .
O1 O 0.8611(3) 0.6052(3) 0.45322(13) 0.0249(5) Uani 1 1 d . . . . .
H1 H 0.813760 0.664754 0.466303 0.037 Uiso 1 1 calc R U . . .
N1 N 0.5483(3) 0.2401(3) 0.17557(15) 0.0187(5) Uani 1 1 d . . . . .
N2 N 0.7116(3) 0.3222(3) 0.28132(15) 0.0177(5) Uani 1 1 d . . . . .
C1 C 0.6165(4) 0.3637(3) 0.22858(18) 0.0167(6) Uani 1 1 d . . . . .
C18 C 0.5178(4) 0.2474(4) 0.03504(19) 0.0214(7) Uani 1 1 d . . . . .
C14 C 0.2867(4) 0.2014(4) 0.1075(2) 0.0228(7) Uani 1 1 d . . . . .
C13 C 0.4476(4) 0.2317(3) 0.10423(19) 0.0198(7) Uani 1 1 d . . . . .
C17 C 0.4190(4) 0.2296(4) -0.0340(2) 0.0256(7) Uani 1 1 d . . . . .
H17 H 0.461471 0.240363 -0.081215 0.031 Uiso 1 1 calc R U . . .
C16 C 0.2579(5) 0.1959(4) -0.0336(2) 0.0299(8) Uani 1 1 d . . . . .
H16 H 0.193359 0.182179 -0.080664 0.036 Uiso 1 1 calc R U . . .
C8 C 0.8434(4) 0.5688(4) 0.36952(18) 0.0196(7) Uani 1 1 d . . . . .
H8 H 0.751149 0.593532 0.348301 0.024 Uiso 1 1 calc R U . . .
C7 C 0.8137(3) 0.4048(4) 0.34864(18) 0.0182(6) Uani 1 1 d . . . . .
C15 C 0.1924(4) 0.1824(4) 0.0358(2) 0.0283(8) Uani 1 1 d . . . . .
H15 H 0.084124 0.160507 0.035123 0.034 Uiso 1 1 calc R U . . .
C22 C 0.6940(4) 0.2901(4) 0.0345(2) 0.0254(7) Uani 1 1 d . . . . .
H22 H 0.740794 0.276155 0.084969 0.031 Uiso 1 1 calc R U . . .
C19 C 0.2131(4) 0.1886(4) 0.1837(2) 0.0270(8) Uani 1 1 d . . . . .
H19 H 0.298568 0.215836 0.227164 0.032 Uiso 1 1 calc R U . . .
C2 C 0.5930(4) 0.1220(4) 0.1933(2) 0.0221(7) Uani 1 1 d . . . . .
H2 H 0.559650 0.027105 0.164743 0.026 Uiso 1 1 calc R U . . .
C3 C 0.6950(4) 0.1702(4) 0.26032(19) 0.0207(7) Uani 1 1 d . . . . .
C11 C 1.1407(4) 0.6357(5) 0.3731(2) 0.0340(9) Uani 1 1 d . . . . .
H11A H 1.139986 0.536737 0.354350 0.051 Uiso 1 1 calc R U . . .
H11B H 1.146145 0.651712 0.429595 0.051 Uiso 1 1 calc R U . . .
H11C H 1.230117 0.702543 0.357483 0.051 Uiso 1 1 calc R U . . .
C6 C 0.8849(4) 0.3318(4) 0.3937(2) 0.0231(7) Uani 1 1 d . . . . .
H6 H 0.950709 0.384531 0.438981 0.028 Uiso 1 1 calc R U . . .
C21 C 0.1156(5) 0.2948(5) 0.1980(3) 0.0452(11) Uani 1 1 d . . . . .
H21A H 0.179004 0.392429 0.196119 0.068 Uiso 1 1 calc R U . . .
H21B H 0.079434 0.291716 0.248973 0.068 Uiso 1 1 calc R U . . .
H21C H 0.027180 0.267241 0.157987 0.068 Uiso 1 1 calc R U . . .
C12 C 0.9764(4) 0.6250(4) 0.2475(2) 0.0306(8) Uani 1 1 d . . . . .
H12A H 1.071197 0.678589 0.229569 0.046 Uiso 1 1 calc R U . . .
H12B H 0.889350 0.651969 0.224862 0.046 Uiso 1 1 calc R U . . .
H12C H 0.959875 0.521762 0.231499 0.046 Uiso 1 1 calc R U . . .
C9 C 0.9902(4) 0.6611(4) 0.3376(2) 0.0245(7) Uani 1 1 d . . . . .
C4 C 0.7721(4) 0.0991(4) 0.3091(2) 0.0258(7) Uani 1 1 d . . . . .
H4 H 0.759783 -0.000764 0.295976 0.031 Uiso 1 1 calc R U . . .
C10 C 0.9996(5) 0.8224(4) 0.3621(3) 0.0394(9) Uani 1 1 d . . . . .
H10A H 1.086644 0.882655 0.341225 0.059 Uiso 1 1 calc R U . . .
H10B H 1.013951 0.846959 0.418632 0.059 Uiso 1 1 calc R U . . .
H10C H 0.904232 0.838744 0.341763 0.059 Uiso 1 1 calc R U . . .
C24 C 0.7443(5) 0.1960(5) -0.0313(2) 0.0360(9) Uani 1 1 d . . . . .
H24A H 0.702250 0.094437 -0.027492 0.054 Uiso 1 1 calc R U . . .
H24B H 0.856736 0.221712 -0.026341 0.054 Uiso 1 1 calc R U . . .
H24C H 0.705625 0.212691 -0.081538 0.054 Uiso 1 1 calc R U . . .
C5 C 0.8640(4) 0.1788(4) 0.3752(2) 0.0273(8) Uani 1 1 d . . . . .
H5 H 0.913771 0.133348 0.408692 0.033 Uiso 1 1 calc R U . . .
C23 C 0.7550(5) 0.4515(5) 0.0288(3) 0.0442(10) Uani 1 1 d . . . . .
H23A H 0.713355 0.467503 -0.021008 0.066 Uiso 1 1 calc R U . . .
H23B H 0.867434 0.480089 0.032818 0.066 Uiso 1 1 calc R U . . .
H23C H 0.722648 0.508776 0.070911 0.066 Uiso 1 1 calc R U . . .
C20 C 0.1164(6) 0.0318(5) 0.1849(3) 0.0505(12) Uani 1 1 d . . . . .
H20A H 0.034424 0.000270 0.141315 0.076 Uiso 1 1 calc R U . . .
H20B H 0.071006 0.027306 0.233514 0.076 Uiso 1 1 calc R U . . .
H20C H 0.182807 -0.031255 0.180448 0.076 Uiso 1 1 calc R U . . .
O1SB O 0.7510(7) 0.8215(6) 0.5147(3) 0.0384(16) Uani 0.489(5) 1 d . . P A 2
C4SB C 0.7205(11) 0.8014(10) 0.5929(5) 0.037(2) Uani 0.489(5) 1 d . . P A 2
H4S1 H 0.810715 0.855208 0.630951 0.044 Uiso 0.489(5) 1 calc R U P A 2
H4S2 H 0.693113 0.698453 0.597487 0.044 Uiso 0.489(5) 1 calc R U P A 2
C1SB C 0.613(2) 0.842(2) 0.4740(8) 0.085(6) Uani 0.489(5) 1 d . . P A 2
H1S1 H 0.576566 0.769414 0.426359 0.103 Uiso 0.489(5) 1 calc R U P A 2
H1S2 H 0.638850 0.938651 0.459184 0.103 Uiso 0.489(5) 1 calc R U P A 2
C3SB C 0.5833(13) 0.862(2) 0.6049(7) 0.068(4) Uani 0.489(5) 1 d . . P A 2
H3S1 H 0.522003 0.816042 0.643507 0.082 Uiso 0.489(5) 1 calc R U P A 2
H3S2 H 0.619674 0.966981 0.623098 0.082 Uiso 0.489(5) 1 calc R U P A 2
C2SB C 0.4895(14) 0.8272(14) 0.5274(7) 0.049(3) Uani 0.489(5) 1 d . . P A 2
H2S1 H 0.418342 0.728391 0.518068 0.059 Uiso 0.489(5) 1 calc R U P A 2
H2S2 H 0.430069 0.896151 0.521831 0.059 Uiso 0.489(5) 1 calc R U P A 2
O1S O 0.5877(6) 0.5661(6) 0.5103(3) 0.0357(14) Uani 0.511(5) 1 d . . P A 1
C1S C 0.4813(9) 0.6217(9) 0.4676(5) 0.0377(19) Uani 0.511(5) 1 d . . P A 1
H1S3 H 0.374719 0.579424 0.478465 0.045 Uiso 0.511(5) 1 calc R U P A 1
H1S4 H 0.485567 0.599798 0.411284 0.045 Uiso 0.511(5) 1 calc R U P A 1
C4S C 0.6192(12) 0.6490(14) 0.5881(5) 0.061(3) Uani 0.511(5) 1 d . . P A 1
H4S3 H 0.724050 0.656617 0.611193 0.074 Uiso 0.511(5) 1 calc R U P A 1
H4S4 H 0.544497 0.602279 0.621329 0.074 Uiso 0.511(5) 1 calc R U P A 1
C3S C 0.6051(18) 0.7949(14) 0.5813(9) 0.077(4) Uani 0.511(5) 1 d . . P A 1
H3S3 H 0.707195 0.867688 0.592436 0.093 Uiso 0.511(5) 1 calc R U P A 1
H3S4 H 0.537107 0.822308 0.618100 0.093 Uiso 0.511(5) 1 calc R U P A 1
C2S C 0.5351(16) 0.7843(14) 0.4965(9) 0.057(3) Uani 0.511(5) 1 d . . P A 1
H2S3 H 0.447781 0.825522 0.494625 0.068 Uiso 0.511(5) 1 calc R U P A 1
H2S4 H 0.613240 0.833794 0.465631 0.068 Uiso 0.511(5) 1 calc R U P A 1

loop_
_atom_site_aniso_label
_atom_site_aniso_U_11
_atom_site_aniso_U_22
_atom_site_aniso_U_33
_atom_site_aniso_U_23
_atom_site_aniso_U_13
_atom_site_aniso_U_12
Au 0.01925(7) 0.01947(7) 0.01279(7) 0.00085(4) -0.00026(4) 0.01026(5)
Cl 0.0314(4) 0.0236(4) 0.0230(4) 0.0043(3) 0.0037(3) 0.0160(3)
O1 0.0237(12) 0.0346(14) 0.0165(11) -0.0039(10) -0.0038(9) 0.0145(11)
N1 0.0217(13) 0.0212(14) 0.0147(13) -0.0004(10) -0.0021(11) 0.0117(11)
N2 0.0178(13) 0.0219(14) 0.0152(13) 0.0006(11) -0.0001(10) 0.0106(11)
C1 0.0194(15) 0.0195(15) 0.0144(15) 0.0029(12) 0.0025(12) 0.0107(13)
C18 0.0294(18) 0.0183(15) 0.0175(16) -0.0016(12) -0.0004(14) 0.0116(14)
C14 0.0265(17) 0.0224(16) 0.0216(17) 0.0001(13) -0.0023(14) 0.0135(14)
C13 0.0260(17) 0.0186(15) 0.0156(15) -0.0024(12) -0.0052(13) 0.0126(13)
C17 0.0366(19) 0.0259(18) 0.0168(16) 0.0025(13) -0.0004(14) 0.0146(15)
C16 0.038(2) 0.0305(19) 0.0214(18) 0.0004(15) -0.0100(15) 0.0157(16)
C8 0.0174(15) 0.0269(17) 0.0157(15) 0.0005(13) -0.0007(12) 0.0107(13)
C7 0.0139(14) 0.0248(17) 0.0159(15) 0.0005(13) 0.0019(12) 0.0072(13)
C15 0.0242(17) 0.0294(19) 0.032(2) 0.0014(15) -0.0075(15) 0.0133(15)
C22 0.0285(18) 0.0319(19) 0.0171(16) 0.0017(14) 0.0026(14) 0.0122(15)
C19 0.0241(17) 0.0324(19) 0.0262(18) 0.0005(15) 0.0003(14) 0.0138(15)
C2 0.0242(16) 0.0219(16) 0.0221(17) 0.0004(13) -0.0004(14) 0.0124(14)
C3 0.0218(16) 0.0228(16) 0.0197(16) -0.0003(13) 0.0018(13) 0.0120(13)
C11 0.0187(17) 0.048(2) 0.036(2) 0.0129(18) 0.0043(15) 0.0077(16)
C6 0.0203(16) 0.0302(18) 0.0191(16) 0.0025(14) -0.0022(13) 0.0101(14)
C21 0.046(2) 0.052(3) 0.051(3) 0.011(2) 0.022(2) 0.031(2)
C12 0.0264(18) 0.044(2) 0.0262(19) 0.0116(16) 0.0087(15) 0.0129(16)
C9 0.0194(16) 0.0293(18) 0.0251(18) 0.0059(14) 0.0037(14) 0.0066(14)
C4 0.0277(18) 0.0242(17) 0.0287(18) 0.0034(14) -0.0014(15) 0.0146(15)
C10 0.041(2) 0.030(2) 0.046(2) 0.0090(18) 0.0082(19) 0.0062(18)
C24 0.040(2) 0.046(2) 0.029(2) -0.0014(17) 0.0023(17) 0.0286(19)
C5 0.0282(18) 0.0309(19) 0.0277(19) 0.0060(15) -0.0029(15) 0.0176(15)
C23 0.043(2) 0.035(2) 0.056(3) 0.006(2) 0.021(2) 0.0123(19)
C20 0.070(3) 0.036(2) 0.043(3) 0.005(2) 0.019(2) 0.009(2)
O1SB 0.047(4) 0.040(3) 0.038(3) 0.008(3) 0.022(3) 0.024(3)
C4SB 0.034(5) 0.039(5) 0.029(4) -0.004(4) 0.004(4) 0.003(4)
C1SB 0.121(13) 0.151(16) 0.043(6) 0.045(9) 0.040(8) 0.112(13)
C3SB 0.035(5) 0.129(13) 0.043(6) -0.002(7) 0.017(5) 0.032(7)
C2SB 0.046(6) 0.047(7) 0.057(7) 0.017(5) 0.006(5) 0.012(5)
O1S 0.030(3) 0.042(3) 0.040(3) 0.008(2) 0.009(2) 0.017(2)
C1S 0.026(4) 0.043(5) 0.043(5) 0.007(4) 0.000(3) 0.010(3)
C4S 0.057(6) 0.121(10) 0.026(4) 0.009(5) 0.013(4) 0.057(7)
C3S 0.063(9) 0.058(7) 0.092(11) -0.041(7) 0.008(8) 0.016(6)
C2S 0.048(8) 0.046(7) 0.074(11) 0.008(6) -0.008(7) 0.017(5)

loop_
_atom_type_symbol
_atom_type_description
_atom_type_scat_dispersion_real
_atom_type_scat_dispersion_imag
_atom_type_scat_source
C C 0.0033 0.0016 'International Tables Vol C Tables 4.2.6.8 and 6.1.1.4'
H H 0.0000 0.0000 'International Tables Vol C Tables 4.2.6.8 and 6.1.1.4'
Au Au -2.0133 8.8022 'International Tables Vol C Tables 4.2.6.8 and 6.1.1.4'
Cl Cl 0.1484 0.1585 'International Tables Vol C Tables 4.2.6.8 and 6.1.1.4'
N N 0.0061 0.0033 'International Tables Vol C Tables 4.2.6.8 and 6.1.1.4'
O O 0.0106 0.0060 'International Tables Vol C Tables 4.2.6.8 and 6.1.1.4'

loop_
_geom_angle_atom_site_label_1
_geom_angle_atom_site_label_2
_geom_angle_atom_site_label_3
_geom_angle
_geom_angle_site_symmetry_1
_geom_angle_site_symmetry_3
_geom_angle_publ_flag
C1 Au Cl 177.13(9) . . ?
C8 O1 H1 109.5 . . ?
C1 N1 C2 112.7(3) . . ?
C1 N1 C13 124.9(3) . . ?
C2 N1 C13 122.2(3) . . ?
C1 N2 C7 130.3(3) . . ?
C1 N2 C3 109.9(3) . . ?
C7 N2 C3 119.8(3) . . ?
N1 C1 N2 104.2(3) . . ?
N1 C1 Au 123.2(2) . . ?
N2 C1 Au 131.9(2) . . ?
C17 C18 C13 117.0(3) . . ?
C17 C18 C22 120.5(3) . . ?
C13 C18 C22 122.5(3) . . ?
C13 C14 C15 116.7(3) . . ?
C13 C14 C19 123.0(3) . . ?
C15 C14 C19 120.3(3) . . ?
C14 C13 C18 123.9(3) . . ?
C14 C13 N1 118.6(3) . . ?
C18 C13 N1 117.5(3) . . ?
C16 C17 C18 120.9(3) . . ?
C16 C17 H17 119.5 . . ?
C18 C17 H17 119.5 . . ?
C15 C16 C17 120.6(3) . . ?
C15 C16 H16 119.7 . . ?
C17 C16 H16 119.7 . . ?
O1 C8 C7 107.4(3) . . ?
O1 C8 C9 109.4(3) . . ?
C7 C8 C9 114.3(3) . . ?
O1 C8 H8 108.5 . . ?
C7 C8 H8 108.5 . . ?
C9 C8 H8 108.5 . . ?
C6 C7 N2 117.4(3) . . ?
C6 C7 C8 121.3(3) . . ?
N2 C7 C8 121.3(3) . . ?
C16 C15 C14 120.9(3) . . ?
C16 C15 H15 119.6 . . ?
C14 C15 H15 119.6 . . ?
C18 C22 C23 109.7(3) . . ?
C18 C22 C24 112.7(3) . . ?
C23 C22 C24 110.8(3) . . ?
C18 C22 H22 107.8 . . ?
C23 C22 H22 107.8 . . ?
C24 C22 H22 107.8 . . ?
C14 C19 C20 111.4(3) . . ?
C14 C19 C21 111.2(3) . . ?
C20 C19 C21 111.3(4) . . ?
C14 C19 H19 107.6 . . ?
C20 C19 H19 107.6 . . ?
C21 C19 H19 107.6 . . ?
C3 C2 N1 106.8(3) . . ?
C3 C2 H2 126.6 . . ?
N1 C2 H2 126.6 . . ?
C2 C3 C4 133.1(3) . . ?
C2 C3 N2 106.2(3) . . ?
C4 C3 N2 120.5(3) . . ?
C9 C11 H11A 109.5 . . ?
C9 C11 H11B 109.5 . . ?
H11A C11 H11B 109.5 . . ?
C9 C11 H11C 109.5 . . ?
H11A C11 H11C 109.5 . . ?
H11B C11 H11C 109.5 . . ?
C7 C6 C5 123.3(3) . . ?
C7 C6 H6 118.4 . . ?
C5 C6 H6 118.4 . . ?
C19 C21 H21A 109.5 . . ?
C19 C21 H21B 109.5 . . ?
H21A C21 H21B 109.5 . . ?
C19 C21 H21C 109.5 . . ?
H21A C21 H21C 109.5 . . ?
H21B C21 H21C 109.5 . . ?
C9 C12 H12A 109.5 . . ?
C9 C12 H12B 109.5 . . ?
H12A C12 H12B 109.5 . . ?
C9 C12 H12C 109.5 . . ?
H12A C12 H12C 109.5 . . ?
H12B C12 H12C 109.5 . . ?
C10 C9 C12 109.1(3) . . ?
C10 C9 C11 108.8(3) . . ?
C12 C9 C11 109.2(3) . . ?
C10 C9 C8 107.2(3) . . ?
C12 C9 C8 111.2(3) . . ?
C11 C9 C8 111.3(3) . . ?
C5 C4 C3 118.8(3) . . ?
C5 C4 H4 120.6 . . ?
C3 C4 H4 120.6 . . ?
C9 C10 H10A 109.5 . . ?
C9 C10 H10B 109.5 . . ?
H10A C10 H10B 109.5 . . ?
C9 C10 H10C 109.5 . . ?
H10A C10 H10C 109.5 . . ?
H10B C10 H10C 109.5 . . ?
C22 C24 H24A 109.5 . . ?
C22 C24 H24B 109.5 . . ?
H24A C24 H24B 109.5 . . ?
C22 C24 H24C 109.5 . . ?
H24A C24 H24C 109.5 . . ?
H24B C24 H24C 109.5 . . ?
C4 C5 C6 120.1(3) . . ?
C4 C5 H5 120.0 . . ?
C6 C5 H5 120.0 . . ?
C22 C23 H23A 109.5 . . ?
C22 C23 H23B 109.5 . . ?
H23A C23 H23B 109.5 . . ?
C22 C23 H23C 109.5 . . ?
H23A C23 H23C 109.5 . . ?
H23B C23 H23C 109.5 . . ?
C19 C20 H20A 109.5 . . ?
C19 C20 H20B 109.5 . . ?
H20A C20 H20B 109.5 . . ?
C19 C20 H20C 109.5 . . ?
H20A C20 H20C 109.5 . . ?
H20B C20 H20C 109.5 . . ?
C4SB O1SB C1SB 108.3(7) . . ?
O1SB C4SB C3SB 103.4(8) . . ?
O1SB C4SB H4S1 111.1 . . ?
C3SB C4SB H4S1 111.1 . . ?
O1SB C4SB H4S2 111.1 . . ?
C3SB C4SB H4S2 111.1 . . ?
H4S1 C4SB H4S2 109.0 . . ?
O1SB C1SB C2SB 108.7(9) . . ?
O1SB C1SB H1S1 110.0 . . ?
C2SB C1SB H1S1 110.0 . . ?
O1SB C1SB H1S2 110.0 . . ?
C2SB C1SB H1S2 110.0 . . ?
H1S1 C1SB H1S2 108.3 . . ?
C2SB C3SB C4SB 105.4(10) . . ?
C2SB C3SB H3S1 110.7 . . ?
C4SB C3SB H3S1 110.7 . . ?
C2SB C3SB H3S2 110.7 . . ?
C4SB C3SB H3S2 110.7 . . ?
H3S1 C3SB H3S2 108.8 . . ?
C1SB C2SB C3SB 101.3(10) . . ?
C1SB C2SB H2S1 111.5 . . ?
C3SB C2SB H2S1 111.5 . . ?
C1SB C2SB H2S2 111.5 . . ?
C3SB C2SB H2S2 111.5 . . ?
H2S1 C2SB H2S2 109.3 . . ?
C4S O1S C1S 106.2(6) . . ?
C4S O1S O1S 115.4(7) . 2_666 ?
C1S O1S O1S 71.9(5) . 2_666 ?
C4S O1S C1S 100.4(7) . 2_666 ?
C1S O1S C1S 119.0(5) . 2_666 ?
O1S O1S C1S 47.1(4) 2_666 2_666 ?
O1S C1S C2S 104.9(7) . . ?
O1S C1S O1S 61.0(5) . 2_666 ?
C2S C1S O1S 149.1(9) . 2_666 ?
O1S C1S H1S3 110.8 . . ?
C2S C1S H1S3 110.8 . . ?
O1S C1S H1S3 57.9 2_666 . ?
O1S C1S H1S4 110.8 . . ?
C2S C1S H1S4 110.8 . . ?
O1S C1S H1S4 100.1 2_666 . ?
H1S3 C1S H1S4 108.8 . . ?
O1S C4S C3S 106.9(9) . . ?
O1S C4S H4S3 110.3 . . ?
C3S C4S H4S3 110.3 . . ?
O1S C4S H4S4 110.3 . . ?
C3S C4S H4S4 110.3 . . ?
H4S3 C4S H4S4 108.6 . . ?
C4S C3S C2S 106.1(9) . . ?
C4S C3S H3S3 110.5 . . ?
C2S C3S H3S3 110.5 . . ?
C4S C3S H3S4 110.5 . . ?
C2S C3S H3S4 110.5 . . ?
H3S3 C3S H3S4 108.7 . . ?
C1S C2S C3S 102.3(10) . . ?
C1S C2S H2S3 111.3 . . ?
C3S C2S H2S3 111.3 . . ?
C1S C2S H2S4 111.3 . . ?
C3S C2S H2S4 111.3 . . ?
H2S3 C2S H2S4 109.2 . . ?

loop_
_geom_bond_atom_site_label_1
_geom_bond_atom_site_label_2
_geom_bond_distance
_geom_bond_site_symmetry_2
_geom_bond_publ_flag
Au C1 1.988(3) . ?
Au Cl 2.2787(8) . ?
O1 C8 1.421(4) . ?
O1 H1 0.8200 . ?
N1 C1 1.352(4) . ?
N1 C2 1.372(4) . ?
N1 C13 1.448(4) . ?
N2 C1 1.374(4) . ?
N2 C7 1.410(4) . ?
N2 C3 1.421(4) . ?
C18 C17 1.389(5) . ?
C18 C13 1.396(5) . ?
C18 C22 1.514(5) . ?
C14 C13 1.393(5) . ?
C14 C15 1.402(5) . ?
C14 C19 1.519(5) . ?
C17 C16 1.386(5) . ?
C17 H17 0.9300 . ?
C16 C15 1.378(5) . ?
C16 H16 0.9300 . ?
C8 C7 1.512(5) . ?
C8 C9 1.554(5) . ?
C8 H8 0.9800 . ?
C7 C6 1.356(5) . ?
C15 H15 0.9300 . ?
C22 C23 1.519(5) . ?
C22 C24 1.523(5) . ?
C22 H22 0.9800 . ?
C19 C20 1.521(6) . ?
C19 C21 1.525(5) . ?
C19 H19 0.9800 . ?
C2 C3 1.355(5) . ?
C2 H2 0.9300 . ?
C3 C4 1.413(5) . ?
C11 C9 1.533(5) . ?
C11 H11A 0.9600 . ?
C11 H11B 0.9600 . ?
C11 H11C 0.9600 . ?
C6 C5 1.420(5) . ?
C6 H6 0.9300 . ?
C21 H21A 0.9600 . ?
C21 H21B 0.9600 . ?
C21 H21C 0.9600 . ?
C12 C9 1.530(5) . ?
C12 H12A 0.9600 . ?
C12 H12B 0.9600 . ?
C12 H12C 0.9600 . ?
C9 C10 1.528(5) . ?
C4 C5 1.349(5) . ?
C4 H4 0.9300 . ?
C10 H10A 0.9600 . ?
C10 H10B 0.9600 . ?
C10 H10C 0.9600 . ?
C24 H24A 0.9600 . ?
C24 H24B 0.9600 . ?
C24 H24C 0.9600 . ?
C5 H5 0.9300 . ?
C23 H23A 0.9600 . ?
C23 H23B 0.9600 . ?
C23 H23C 0.9600 . ?
C20 H20A 0.9600 . ?
C20 H20B 0.9600 . ?
C20 H20C 0.9600 . ?
O1SB C4SB 1.425(10) . ?
O1SB C1SB 1.447(15) . ?
C4SB C3SB 1.513(14) . ?
C4SB H4S1 0.9700 . ?
C4SB H4S2 0.9700 . ?
C1SB C2SB 1.481(17) . ?
C1SB H1S1 0.9700 . ?
C1SB H1S2 0.9700 . ?
C3SB C2SB 1.466(17) . ?
C3SB H3S1 0.9700 . ?
C3SB H3S2 0.9700 . ?
C2SB H2S1 0.9700 . ?
C2SB H2S2 0.9700 . ?
O1S C4S 1.424(11) . ?
O1S C1S 1.423(9) . ?
O1S O1S 1.698(11) 2_666 ?
O1S C1S 1.847(10) 2_666 ?
C1S C2S 1.502(15) . ?
C1S H1S3 0.9700 . ?
C1S H1S4 0.9700 . ?
C4S C3S 1.466(18) . ?
C4S H4S3 0.9700 . ?
C4S H4S4 0.9700 . ?
C3S C2S 1.52(2) . ?
C3S H3S3 0.9700 . ?
C3S H3S4 0.9700 . ?
C2S H2S3 0.9700 . ?
C2S H2S4 0.9700 . ?
